data_1100699
_chemical_formula_sum 'C12 H12 Cl2 Cu N2 O S'
_chemical_formula_weight 366.76
_space_group_IT_number 14
_symmetry_cell_setting monoclinic
_symmetry_space_group_name_Hall '-P 2yn'
_symmetry_space_group_name_H-M 'P 1 21/n 1'
_atom_sites_solution_hydrogens geom
_atom_sites_solution_primary direct
_atom_sites_solution_secondary difmap
_cell_angle_alpha 90.00
_cell_angle_beta 94.728(3)
_cell_angle_gamma 90.00
_cell_formula_units_Z 4
_cell_length_a 8.077(2)
_cell_length_b 13.919(4)
_cell_length_c 12.956(3)
_cell_measurement_reflns_used 2951
_cell_measurement_temperature 170(2)
_cell_measurement_theta_max 26.44
_cell_measurement_theta_min 2.15
_cell_volume 1451.6(6)
_diffrn_ambient_temperature 170(2)
_diffrn_detector_area_resol_mean ?
_diffrn_measured_fraction_theta_full 0.988
_diffrn_measured_fraction_theta_max 0.988
_diffrn_measurement_device_type 'CCD area detector'
_diffrn_measurement_method 'phi and omega scans'
_diffrn_radiation_monochromator graphite
_diffrn_radiation_source 'fine-focus sealed tube'
_diffrn_radiation_type MoK\a
_diffrn_radiation_wavelength 0.71073
_diffrn_reflns_av_R_equivalents 0.0434
_diffrn_reflns_av_sigmaI/netI 0.0295
_diffrn_reflns_limit_h_max 6
_diffrn_reflns_limit_h_min -10
_diffrn_reflns_limit_k_max 17
_diffrn_reflns_limit_k_min -17
_diffrn_reflns_limit_l_max 16
_diffrn_reflns_limit_l_min -16
_diffrn_reflns_number 18180
_diffrn_reflns_theta_full 26.44
_diffrn_reflns_theta_max 26.44
_diffrn_reflns_theta_min 2.15
_diffrn_standards_decay_% ?
_diffrn_standards_interval_count ?
_diffrn_standards_interval_time ?
_diffrn_standards_number ?
_exptl_absorpt_coefficient_mu 2.008
_exptl_absorpt_correction_T_max 0.786
_exptl_absorpt_correction_T_min 0.642
_exptl_absorpt_correction_type multi-scan
_exptl_absorpt_process_details 'SADABS (Sheldrick 1996)'
_exptl_crystal_colour green
_exptl_crystal_density_diffrn 1.678
_exptl_crystal_density_meas ?
_exptl_crystal_density_method 'not measured'
_exptl_crystal_description block
_exptl_crystal_F_000 740
_exptl_crystal_size_max 0.38
_exptl_crystal_size_mid 0.21
_exptl_crystal_size_min 0.12
_refine_diff_density_max 0.601
_refine_diff_density_min -0.417
_refine_diff_density_rms 0.086
_refine_ls_extinction_coef ?
_refine_ls_extinction_method none
_refine_ls_goodness_of_fit_ref 1.099
_refine_ls_hydrogen_treatment mixed
_refine_ls_matrix_type full
_refine_ls_number_parameters 172
_refine_ls_number_reflns 2951
_refine_ls_number_restraints 0
_refine_ls_restrained_S_all 1.099
_refine_ls_R_factor_all 0.0520
_refine_ls_R_factor_gt 0.0374
_refine_ls_shift/su_max 0.001
_refine_ls_shift/su_mean 0.000
_refine_ls_structure_factor_coef Fsqd
_refine_ls_weighting_details 'calc w=1/[\s^2^(Fo^2^)+(0.0290P)^2^+2.5926P] where P=(Fo^2^+2Fc^2^)/3'
_refine_ls_weighting_scheme calc
_refine_ls_wR_factor_gt 0.0783
_refine_ls_wR_factor_ref 0.0829
_reflns_number_gt 2413
_reflns_number_total 2951
_reflns_threshold_expression &gt;2sigma(I)
_cod_depositor_comments
;
The following automatic conversions were performed:
'_symmetry_cell_setting' value 'Monoclinic' changed to 'monoclinic'
according to '/home/saulius/struct/CIF-dictionaries/cif_core.dic'
dictionary named 'cif_core.dic' version 2.4.1 from 2010-06-29.

Automatic conversion script
Id: cif_fix_enum 1527 2010-12-29 10:47:43Z saulius 
;
_cod_original_sg_symbol_H-M P2(1)/n
_cod_database_code 1100699

loop_
_symmetry_equiv_pos_as_xyz
'x, y, z'
'-x+1/2, y+1/2, -z+1/2'
'-x, -y, -z'
'x-1/2, -y-1/2, z-1/2'

loop_
_atom_site_label
_atom_site_type_symbol
_atom_site_fract_x
_atom_site_fract_y
_atom_site_fract_z
_atom_site_U_iso_or_equiv
_atom_site_adp_type
_atom_site_occupancy
_atom_site_symmetry_multiplicity
_atom_site_calc_flag
_atom_site_refinement_flags
_atom_site_disorder_assembly
_atom_site_disorder_group
Cu1 Cu 0.07976(5) 0.68010(3) 0.79637(3) 0.01955(12) Uani 1 1 d . . .
Cl2 Cl 0.20355(10) 0.59031(6) 0.93013(6) 0.02379(18) Uani 1 1 d . . .
Cl1 Cl -0.02825(11) 0.55329(7) 0.67591(7) 0.0342(2) Uani 1 1 d . . .
S1 S -0.00518(10) 0.82769(6) 0.71419(6) 0.02591(19) Uani 1 1 d . . .
N1 N 0.2898(3) 0.70652(19) 0.7285(2) 0.0219(6) Uani 1 1 d . . .
N2 N -0.1289(3) 0.69885(18) 0.8672(2) 0.0207(6) Uani 1 1 d . . .
C1 C 0.3950(4) 0.6356(3) 0.7081(3) 0.0307(8) Uani 1 1 d . . .
H1 H 0.3731 0.5723 0.7308 0.037 Uiso 1 1 calc R . .
C2 C 0.5337(4) 0.6516(3) 0.6551(3) 0.0343(9) Uani 1 1 d . . .
H2 H 0.6055 0.6000 0.6412 0.041 Uiso 1 1 calc R . .
C3 C 0.5670(4) 0.7435(3) 0.6226(3) 0.0308(8) Uani 1 1 d . . .
H3 H 0.6616 0.7558 0.5857 0.037 Uiso 1 1 calc R . .
C4 C 0.4608(4) 0.8176(3) 0.6445(3) 0.0275(7) Uani 1 1 d . . .
H4 H 0.4820 0.8815 0.6235 0.033 Uiso 1 1 calc R . .
C5 C 0.3224(4) 0.7967(2) 0.6977(2) 0.0215(7) Uani 1 1 d . . .
C6 C 0.2054(4) 0.8746(2) 0.7258(3) 0.0291(8) Uani 1 1 d . . .
H6A H 0.2137 0.9303 0.6788 0.035 Uiso 1 1 calc R . .
H6B H 0.2351 0.8965 0.7976 0.035 Uiso 1 1 calc R . .
C7 C -0.0968(4) 0.8698(2) 0.8305(3) 0.0270(7) Uani 1 1 d . . .
H7A H -0.0083 0.8907 0.8831 0.032 Uiso 1 1 calc R . .
H7B H -0.1712 0.9250 0.8134 0.032 Uiso 1 1 calc R . .
C8 C -0.1941(4) 0.7876(2) 0.8722(2) 0.0214(7) Uani 1 1 d . . .
C9 C -0.3437(4) 0.8031(2) 0.9149(3) 0.0260(7) Uani 1 1 d . . .
H9 H -0.3874 0.8662 0.9190 0.031 Uiso 1 1 calc R . .
C10 C -0.4286(4) 0.7254(3) 0.9513(3) 0.0296(8) Uani 1 1 d . . .
H10 H -0.5324 0.7345 0.9795 0.036 Uiso 1 1 calc R . .
C11 C -0.3607(4) 0.6341(3) 0.9465(3) 0.0283(8) Uani 1 1 d . . .
H11 H -0.4166 0.5800 0.9718 0.034 Uiso 1 1 calc R . .
C12 C -0.2107(4) 0.6232(2) 0.9043(3) 0.0258(7) Uani 1 1 d . . .
H12 H -0.1635 0.5609 0.9011 0.031 Uiso 1 1 calc R . .
O1 O 0.2637(4) 0.9534(3) 0.9629(2) 0.0679(10) Uani 1 1 d . . .

loop_
_atom_site_aniso_label
_atom_site_aniso_U_11
_atom_site_aniso_U_22
_atom_site_aniso_U_33
_atom_site_aniso_U_23
_atom_site_aniso_U_13
_atom_site_aniso_U_12
Cu1 0.0177(2) 0.0182(2) 0.0236(2) 0.00181(16) 0.00660(14) 0.00046(16)
Cl2 0.0219(4) 0.0246(4) 0.0254(4) 0.0037(3) 0.0052(3) 0.0026(3)
Cl1 0.0295(5) 0.0357(5) 0.0375(5) -0.0153(4) 0.0038(4) -0.0028(4)
S1 0.0254(4) 0.0265(4) 0.0264(4) 0.0043(3) 0.0053(3) 0.0029(4)
N1 0.0202(14) 0.0216(14) 0.0245(14) 0.0018(11) 0.0047(11) -0.0006(11)
N2 0.0179(13) 0.0209(14) 0.0235(14) 0.0015(11) 0.0034(11) 0.0007(11)
C1 0.0282(19) 0.0246(18) 0.041(2) 0.0090(16) 0.0123(16) 0.0048(15)
C2 0.0284(19) 0.034(2) 0.042(2) 0.0052(17) 0.0161(16) 0.0096(16)
C3 0.0213(17) 0.046(2) 0.0265(18) 0.0077(16) 0.0086(14) 0.0002(16)
C4 0.0245(17) 0.0298(18) 0.0284(18) 0.0072(15) 0.0042(14) -0.0063(15)
C5 0.0177(16) 0.0252(17) 0.0212(16) 0.0025(13) -0.0007(13) -0.0029(13)
C6 0.0274(19) 0.0223(17) 0.039(2) 0.0014(15) 0.0115(15) -0.0030(14)
C7 0.0293(19) 0.0233(17) 0.0297(19) -0.0016(14) 0.0091(15) 0.0018(14)
C8 0.0205(16) 0.0234(16) 0.0201(16) 0.0004(13) 0.0009(13) 0.0001(13)
C9 0.0246(17) 0.0252(17) 0.0287(18) -0.0009(14) 0.0057(14) 0.0051(14)
C10 0.0171(16) 0.041(2) 0.0308(19) -0.0003(16) 0.0043(14) 0.0010(15)
C11 0.0226(18) 0.0315(19) 0.0317(19) 0.0068(15) 0.0067(14) -0.0026(15)
C12 0.0253(18) 0.0232(17) 0.0293(18) 0.0047(14) 0.0041(14) -0.0009(14)
O1 0.055(2) 0.106(3) 0.0420(18) 0.0015(19) 0.0007(15) -0.036(2)

loop_
_atom_type_symbol
_atom_type_description
_atom_type_scat_dispersion_real
_atom_type_scat_dispersion_imag
_atom_type_scat_source
C C 0.0033 0.0016 'International Tables Vol C Tables 4.2.6.8 and 6.1.1.4'
H H 0.0000 0.0000 'International Tables Vol C Tables 4.2.6.8 and 6.1.1.4'
N N 0.0061 0.0033 'International Tables Vol C Tables 4.2.6.8 and 6.1.1.4'
S S 0.1246 0.1234 'International Tables Vol C Tables 4.2.6.8 and 6.1.1.4'
Cl Cl 0.1484 0.1585 'International Tables Vol C Tables 4.2.6.8 and 6.1.1.4'
Cu Cu 0.3201 1.2651 'International Tables Vol C Tables 4.2.6.8 and 6.1.1.4'
O O 0.0106 0.0060 'International Tables Vol C Tables 4.2.6.8 and 6.1.1.4'

loop_
_geom_angle_atom_site_label_1
_geom_angle_atom_site_label_2
_geom_angle_atom_site_label_3
_geom_angle
_geom_angle_site_symmetry_1
_geom_angle_site_symmetry_3
_geom_angle_publ_flag
N2 Cu1 N1 161.92(11) . . ?
N2 Cu1 Cl2 93.20(8) . . ?
N1 Cu1 Cl2 95.69(8) . . ?
N2 Cu1 S1 82.55(8) . . ?
N1 Cu1 S1 82.49(8) . . ?
Cl2 Cu1 S1 153.54(3) . . ?
N2 Cu1 Cl1 96.66(8) . . ?
N1 Cu1 Cl1 96.97(8) . . ?
Cl2 Cu1 Cl1 101.37(4) . . ?
S1 Cu1 Cl1 105.06(4) . . ?
C6 S1 C7 104.86(17) . . ?
C6 S1 Cu1 92.30(12) . . ?
C7 S1 Cu1 91.66(11) . . ?
C1 N1 C5 118.9(3) . . ?
C1 N1 Cu1 121.5(2) . . ?
C5 N1 Cu1 119.5(2) . . ?
C8 N2 C12 119.5(3) . . ?
C8 N2 Cu1 119.3(2) . . ?
C12 N2 Cu1 121.1(2) . . ?
N1 C1 C2 122.1(3) . . ?
C1 C2 C3 119.2(3) . . ?
C2 C3 C4 119.2(3) . . ?
C3 C4 C5 118.8(3) . . ?
N1 C5 C4 121.7(3) . . ?
N1 C5 C6 117.3(3) . . ?
C4 C5 C6 121.0(3) . . ?
C5 C6 S1 108.9(2) . . ?
C8 C7 S1 108.0(2) . . ?
N2 C8 C9 121.3(3) . . ?
N2 C8 C7 117.4(3) . . ?
C9 C8 C7 121.3(3) . . ?
C10 C9 C8 119.2(3) . . ?
C9 C10 C11 119.4(3) . . ?
C12 C11 C10 118.8(3) . . ?
N2 C12 C11 121.8(3) . . ?

loop_
_geom_bond_atom_site_label_1
_geom_bond_atom_site_label_2
_geom_bond_distance
_geom_bond_site_symmetry_2
_geom_bond_publ_flag
Cu1 N2 2.001(3) . ?
Cu1 N1 2.008(3) . ?
Cu1 Cl2 2.2977(9) . ?
Cu1 S1 2.3883(10) . ?
Cu1 Cl1 2.4673(10) . ?
S1 C6 1.817(3) . ?
S1 C7 1.829(3) . ?
N1 C1 1.343(4) . ?
N1 C5 1.349(4) . ?
N2 C8 1.346(4) . ?
N2 C12 1.352(4) . ?
C1 C2 1.379(5) . ?
C2 C3 1.380(5) . ?
C3 C4 1.386(5) . ?
C4 C5 1.392(4) . ?
C5 C6 1.503(5) . ?
C7 C8 1.513(4) . ?
C8 C9 1.386(4) . ?
C9 C10 1.384(5) . ?
C10 C11 1.388(5) . ?
C11 C12 1.378(5) . ?
